data_7063978
loop_
_publ_author_name
'Tao, Sheng'
'Du, Zhi-Hong'
'Bo, Chun-Bo'
'Li, Min'
'Chen, Fei'
'Liu, Ning'

_publ_section_title
;
 Base-free catalytic systems achieved via the design of copper complexes:
 synthesis of 2-oxazolidinones from propargylic amines and CO2
;
_journal_issue 37
_journal_name_full 'New Journal of Chemistry'
_journal_page_first 16122
_journal_page_last 16133
_journal_paper_doi 10.1039/D5NJ02766G
_journal_volume 49
_journal_year 2025
_chemical_formula_moiety 'C16 H16 Cl Cu N2'
_chemical_formula_sum 'C16 H16 Cl Cu N2'
_chemical_formula_weight 335.30
_space_group_crystal_system triclinic
_space_group_IT_number 2
_space_group_name_Hall '-P 1'
_space_group_name_H-M_alt 'P -1'
_atom_sites_solution_hydrogens geom
_atom_sites_solution_primary dual
_audit_creation_date 2021-05-21
_audit_creation_method
;
Olex2 1.2
(compiled 2018.05.29 svn.r3508 for OlexSys, GUI svn.r5506)
;
_audit_update_record
;
2021-07-05 deposited with the CCDC.	2025-08-19 downloaded from the CCDC.
;
_cell_angle_alpha 115.701(5)
_cell_angle_beta 98.853(5)
_cell_angle_gamma 91.448(5)
_cell_formula_units_Z 2
_cell_length_a 9.5552(7)
_cell_length_b 9.6313(8)
_cell_length_c 9.6771(8)
_cell_measurement_reflns_used 2098
_cell_measurement_temperature 300(2)
_cell_measurement_theta_max 69.71
_cell_measurement_theta_min 4.71
_cell_volume 788.66(12)
_computing_cell_refinement 'SAINT V8.38A (?, 2016)'
_computing_data_reduction 'SAINT V8.38A (?, 2016)'
_computing_molecular_graphics 'Olex2 (Dolomanov et al., 2009)'
_computing_publication_material 'Olex2 (Dolomanov et al., 2009)'
_computing_structure_refinement 'ShelXL (Sheldrick, 2015)'
_computing_structure_solution 'ShelXT (Sheldrick, 2015)'
_diffrn_ambient_temperature 300.0
_diffrn_measured_fraction_theta_full 0.986
_diffrn_measured_fraction_theta_max 0.979
_diffrn_measurement_device_type 'Bruker D8 Venture'
_diffrn_measurement_method '\f and \w scans'
_diffrn_radiation_monochromator graphite
_diffrn_radiation_type CuK\a
_diffrn_radiation_wavelength 1.54178
_diffrn_reflns_av_R_equivalents 0.0615
_diffrn_reflns_av_unetI/netI 0.0569
_diffrn_reflns_Laue_measured_fraction_full 0.986
_diffrn_reflns_Laue_measured_fraction_max 0.979
_diffrn_reflns_limit_h_max 11
_diffrn_reflns_limit_h_min -11
_diffrn_reflns_limit_k_max 11
_diffrn_reflns_limit_k_min -9
_diffrn_reflns_limit_l_max 11
_diffrn_reflns_limit_l_min -11
_diffrn_reflns_number 8467
_diffrn_reflns_point_group_measured_fraction_full 0.986
_diffrn_reflns_point_group_measured_fraction_max 0.979
_diffrn_reflns_theta_full 67.679
_diffrn_reflns_theta_max 71.875
_diffrn_reflns_theta_min 4.709
_diffrn_standards_number 0
_exptl_absorpt_coefficient_mu 3.425
_exptl_absorpt_correction_T_max 0.7536
_exptl_absorpt_correction_T_min 0.6184
_exptl_absorpt_correction_type multi-scan
_exptl_absorpt_process_details
'SADABS-2016/2 (Bruker,2016/2) was used for absorption correction. wR2(int) was 0.0975 before and 0.0661 after correction. The Ratio of minimum to maximum transmission is 0.8206. The \l/2 correction factor is Not present.'
_exptl_crystal_density_diffrn 1.412
_exptl_crystal_description block
_exptl_crystal_F_000 344
_exptl_crystal_size_max 0.14
_exptl_crystal_size_mid 0.13
_exptl_crystal_size_min 0.12
_refine_diff_density_max 0.313
_refine_diff_density_min -0.392
_refine_diff_density_rms 0.060
_refine_ls_extinction_coef 0.0109(13)
_refine_ls_extinction_expression Fc^*^=kFc[1+0.001xFc^2^\l^3^/sin(2\q)]^-1/4^
_refine_ls_extinction_method 'SHELXL-2018/3 (Sheldrick 2018)'
_refine_ls_goodness_of_fit_ref 1.085
_refine_ls_hydrogen_treatment constr
_refine_ls_matrix_type full
_refine_ls_number_parameters 183
_refine_ls_number_reflns 3032
_refine_ls_number_restraints 0
_refine_ls_restrained_S_all 1.085
_refine_ls_R_factor_all 0.0938
_refine_ls_R_factor_gt 0.0605
_refine_ls_shift/su_max 0.000
_refine_ls_shift/su_mean 0.000
_refine_ls_structure_factor_coef Fsqd
_refine_ls_weighting_details 'w=1/[\s^2^(Fo^2^)+(0.0722P)^2^+0.2061P] where P=(Fo^2^+2Fc^2^)/3'
_refine_ls_weighting_scheme calc
_refine_ls_wR_factor_gt 0.1514
_refine_ls_wR_factor_ref 0.1803
_reflns_Friedel_coverage 0.000
_reflns_number_gt 1872
_reflns_number_total 3032
_reflns_threshold_expression 'I > 2\s(I)'
_cod_data_source_file d5nj02766g2.cif
_cod_data_source_block 11_CCDC1
_cod_depositor_comments 'Adding full bibliography for 7063977--7063978.cif.'
_cod_original_cell_volume 788.66(11)
_cod_database_code 7063978
_shelx_shelxl_version_number 2018/3
_shelx_space_group_comment
;
The symmetry employed for this shelxl refinement is uniquely defined
by the following loop, which should always be used as a source of
symmetry information in preference to the above space-group names.
They are only intended as comments.
;
_shelx_estimated_absorpt_t_max 0.684
_shelx_estimated_absorpt_t_min 0.646
_olex2_refinement_description
;
1. Fixed Uiso
 At 1.2 times of:
  All C(H) groups, All C(H,H) groups
 At 1.5 times of:
  All C(H,H,H) groups
2.a Secondary CH2 refined with riding coordinates:
 C14(H14A,H14B), C15(H15A,H15B)
2.b Aromatic/amide H refined with riding coordinates:
 C13(H13), C10(H10), C2(H2), C6(H6), C12(H12), C11(H11), C5(H5), C3(H3), C4(H4)
2.c Idealised Me refined as rotating group:
 C16(H16A,H16B,H16C)
;
_olex2_submission_special_instructions 'No special instructions were received'

loop_
_space_group_symop_operation_xyz
'x, y, z'
'-x, -y, -z'

loop_
_atom_site_label
_atom_site_type_symbol
_atom_site_fract_x
_atom_site_fract_y
_atom_site_fract_z
_atom_site_U_iso_or_equiv
_atom_site_adp_type
_atom_site_occupancy
_atom_site_site_symmetry_order
_atom_site_calc_flag
_atom_site_refinement_flags_posn
_atom_site_refinement_flags_adp
_atom_site_refinement_flags_occupancy
_atom_site_disorder_assembly
_atom_site_disorder_group
Cu1 Cu 0.73359(8) 0.91283(9) 0.82998(9) 0.0784(3) Uani 1 1 d . . . . .
Cl1 Cl 0.85170(15) 1.10585(17) 0.8429(2) 0.0937(5) Uani 1 1 d . . . . .
N1 N 0.4918(4) 0.6886(5) 0.7584(5) 0.0684(10) Uani 1 1 d . . . . .
N2 N 0.6837(4) 0.6263(5) 0.8548(5) 0.0749(11) Uani 1 1 d . . . . .
C1 C 0.3927(5) 0.7718(5) 0.7036(6) 0.0684(11) Uani 1 1 d . . . . .
C9 C 0.5785(5) 0.5091(6) 0.8218(6) 0.0708(12) Uani 1 1 d . . . . .
C8 C 0.4528(5) 0.5490(6) 0.7596(6) 0.0693(12) Uani 1 1 d . . . . .
C7 C 0.6323(5) 0.7380(6) 0.8163(5) 0.0697(12) Uani 1 1 d . . . . .
C13 C 0.3271(6) 0.4548(6) 0.7116(7) 0.0799(14) Uani 1 1 d . . . . .
H13 H 0.243898 0.480212 0.668239 0.096 Uiso 1 1 calc R . . . .
C10 C 0.5809(7) 0.3732(7) 0.8416(7) 0.0857(15) Uani 1 1 d . . . . .
H10 H 0.663601 0.346632 0.884624 0.103 Uiso 1 1 calc R . . . .
C14 C 0.8342(5) 0.6314(7) 0.9232(7) 0.0857(15) Uani 1 1 d . . . . .
H14A H 0.837777 0.609438 1.012395 0.103 Uiso 1 1 calc R . . . .
H14B H 0.880414 0.735136 0.960180 0.103 Uiso 1 1 calc R . . . .
C2 C 0.4147(6) 0.8008(6) 0.5814(6) 0.0841(15) Uani 1 1 d . . . . .
H2 H 0.494573 0.770032 0.535964 0.101 Uiso 1 1 calc R . . . .
C6 C 0.2764(6) 0.8182(7) 0.7731(7) 0.0899(16) Uani 1 1 d . . . . .
H6 H 0.263784 0.799643 0.857267 0.108 Uiso 1 1 calc R . . . .
C12 C 0.3299(7) 0.3203(7) 0.7308(7) 0.0901(16) Uani 1 1 d . . . . .
H12 H 0.246520 0.254512 0.700767 0.108 Uiso 1 1 calc R . . . .
C11 C 0.4543(7) 0.2821(7) 0.7937(8) 0.0935(17) Uani 1 1 d . . . . .
H11 H 0.451750 0.190416 0.803913 0.112 Uiso 1 1 calc R . . . .
C5 C 0.1791(7) 0.8918(7) 0.7174(10) 0.107(2) Uani 1 1 d . . . . .
H5 H 0.099180 0.922356 0.762723 0.128 Uiso 1 1 calc R . . . .
C3 C 0.3168(7) 0.8764(7) 0.5271(8) 0.1009(19) Uani 1 1 d . . . . .
H3 H 0.330450 0.897128 0.444525 0.121 Uiso 1 1 calc R . . . .
C4 C 0.1997(7) 0.9209(7) 0.5940(10) 0.113(2) Uani 1 1 d . . . . .
H4 H 0.133445 0.970993 0.556289 0.136 Uiso 1 1 calc R . . . .
C15 C 0.9150(7) 0.5180(10) 0.8098(9) 0.117(2) Uani 1 1 d . . . . .
H15A H 1.013879 0.534064 0.860335 0.140 Uiso 1 1 calc R . . . .
H15B H 0.878372 0.414278 0.787839 0.140 Uiso 1 1 calc R . . . .
C16 C 0.9102(8) 0.5251(10) 0.6626(9) 0.132(3) Uani 1 1 d . . . . .
H16A H 0.958723 0.442980 0.596407 0.198 Uiso 1 1 calc GR . . . .
H16B H 0.955870 0.623080 0.681176 0.198 Uiso 1 1 calc GR . . . .
H16C H 0.812816 0.513893 0.612803 0.198 Uiso 1 1 calc GR . . . .

loop_
_atom_site_aniso_label
_atom_site_aniso_U_11
_atom_site_aniso_U_22
_atom_site_aniso_U_33
_atom_site_aniso_U_23
_atom_site_aniso_U_13
_atom_site_aniso_U_12
Cu1 0.0628(5) 0.0799(6) 0.0948(6) 0.0430(4) 0.0076(4) 0.0078(3)
Cl1 0.0714(8) 0.0932(10) 0.1300(12) 0.0653(9) 0.0079(8) 0.0083(7)
N1 0.058(2) 0.069(2) 0.076(2) 0.0320(19) 0.0053(18) 0.0094(17)
N2 0.064(2) 0.080(3) 0.082(3) 0.039(2) 0.006(2) 0.012(2)
C1 0.060(3) 0.060(3) 0.076(3) 0.023(2) 0.007(2) 0.009(2)
C9 0.069(3) 0.069(3) 0.076(3) 0.033(2) 0.013(2) 0.010(2)
C8 0.063(3) 0.064(3) 0.077(3) 0.029(2) 0.008(2) 0.007(2)
C7 0.060(3) 0.074(3) 0.070(3) 0.029(2) 0.004(2) 0.013(2)
C13 0.072(3) 0.071(3) 0.091(4) 0.032(3) 0.012(3) 0.005(2)
C10 0.095(4) 0.081(4) 0.088(4) 0.042(3) 0.021(3) 0.019(3)
C14 0.059(3) 0.109(4) 0.089(4) 0.048(3) 0.000(3) 0.015(3)
C2 0.084(4) 0.084(4) 0.084(3) 0.038(3) 0.011(3) 0.022(3)
C6 0.072(3) 0.087(4) 0.107(4) 0.034(3) 0.029(3) 0.022(3)
C12 0.081(4) 0.079(4) 0.103(4) 0.035(3) 0.017(3) -0.004(3)
C11 0.103(5) 0.074(4) 0.110(4) 0.045(3) 0.024(4) 0.011(3)
C5 0.071(4) 0.081(4) 0.155(7) 0.039(4) 0.020(4) 0.022(3)
C3 0.103(5) 0.092(4) 0.108(4) 0.052(4) -0.006(4) 0.020(4)
C4 0.083(4) 0.077(4) 0.163(7) 0.050(4) -0.019(4) 0.016(3)
C15 0.073(4) 0.167(7) 0.129(6) 0.083(5) 0.015(4) 0.037(4)
C16 0.093(5) 0.183(8) 0.114(6) 0.058(5) 0.023(4) 0.021(5)

loop_
_atom_type_symbol
_atom_type_description
_atom_type_scat_dispersion_real
_atom_type_scat_dispersion_imag
_atom_type_scat_source
C C 0.0181 0.0091 'International Tables Vol C Tables 4.2.6.8 and 6.1.1.4'
H H 0.0000 0.0000 'International Tables Vol C Tables 4.2.6.8 and 6.1.1.4'
Cl Cl 0.3639 0.7018 'International Tables Vol C Tables 4.2.6.8 and 6.1.1.4'
Cu Cu -1.9646 0.5888 'International Tables Vol C Tables 4.2.6.8 and 6.1.1.4'
N N 0.0311 0.0180 'International Tables Vol C Tables 4.2.6.8 and 6.1.1.4'

loop_
_geom_angle_atom_site_label_1
_geom_angle_atom_site_label_2
_geom_angle_atom_site_label_3
_geom_angle
_geom_angle_site_symmetry_1
_geom_angle_site_symmetry_3
_geom_angle_publ_flag
C7 Cu1 Cl1 178.50(15) . . ?
C8 N1 C1 123.3(4) . . ?
C7 N1 C1 124.1(4) . . ?
C7 N1 C8 112.7(4) . . ?
C9 N2 C14 124.7(4) . . ?
C7 N2 C9 111.9(4) . . ?
C7 N2 C14 123.4(5) . . ?
C2 C1 N1 119.6(4) . . ?
C2 C1 C6 121.2(5) . . ?
C6 C1 N1 119.2(5) . . ?
N2 C9 C8 106.4(4) . . ?
N2 C9 C10 132.2(5) . . ?
C8 C9 C10 121.4(5) . . ?
N1 C8 C9 104.9(4) . . ?
C13 C8 N1 133.7(5) . . ?
C13 C8 C9 121.4(5) . . ?
N1 C7 Cu1 128.0(3) . . ?
N1 C7 N2 104.1(4) . . ?
N2 C7 Cu1 127.8(4) . . ?
C8 C13 H13 121.5 . . ?
C8 C13 C12 117.0(5) . . ?
C12 C13 H13 121.5 . . ?
C9 C10 H10 122.0 . . ?
C11 C10 C9 116.0(6) . . ?
C11 C10 H10 122.0 . . ?
N2 C14 H14A 109.0 . . ?
N2 C14 H14B 109.0 . . ?
N2 C14 C15 113.1(5) . . ?
H14A C14 H14B 107.8 . . ?
C15 C14 H14A 109.0 . . ?
C15 C14 H14B 109.0 . . ?
C1 C2 H2 120.5 . . ?
C1 C2 C3 119.0(6) . . ?
C3 C2 H2 120.5 . . ?
C1 C6 H6 120.3 . . ?
C5 C6 C1 119.4(6) . . ?
C5 C6 H6 120.3 . . ?
C13 C12 H12 119.3 . . ?
C11 C12 C13 121.3(6) . . ?
C11 C12 H12 119.3 . . ?
C10 C11 C12 122.8(6) . . ?
C10 C11 H11 118.6 . . ?
C12 C11 H11 118.6 . . ?
C6 C5 H5 120.0 . . ?
C6 C5 C4 119.9(6) . . ?
C4 C5 H5 120.0 . . ?
C2 C3 H3 119.9 . . ?
C4 C3 C2 120.2(7) . . ?
C4 C3 H3 119.9 . . ?
C5 C4 H4 119.8 . . ?
C3 C4 C5 120.3(6) . . ?
C3 C4 H4 119.8 . . ?
C14 C15 H15A 108.2 . . ?
C14 C15 H15B 108.2 . . ?
H15A C15 H15B 107.3 . . ?
C16 C15 C14 116.5(6) . . ?
C16 C15 H15A 108.2 . . ?
C16 C15 H15B 108.2 . . ?
C15 C16 H16A 109.5 . . ?
C15 C16 H16B 109.5 . . ?
C15 C16 H16C 109.5 . . ?
H16A C16 H16B 109.5 . . ?
H16A C16 H16C 109.5 . . ?
H16B C16 H16C 109.5 . . ?

loop_
_geom_bond_atom_site_label_1
_geom_bond_atom_site_label_2
_geom_bond_distance
_geom_bond_site_symmetry_2
_geom_bond_publ_flag
Cu1 Cl1 2.0961(16) . ?
Cu1 C7 1.864(5) . ?
N1 C1 1.439(5) . ?
N1 C8 1.391(6) . ?
N1 C7 1.360(6) . ?
N2 C9 1.385(6) . ?
N2 C7 1.362(6) . ?
N2 C14 1.477(6) . ?
C1 C2 1.372(7) . ?
C1 C6 1.372(7) . ?
C9 C8 1.398(7) . ?
C9 C10 1.403(7) . ?
C8 C13 1.374(7) . ?
C13 H13 0.9300 . ?
C13 C12 1.386(7) . ?
C10 H10 0.9300 . ?
C10 C11 1.367(8) . ?
C14 H14A 0.9700 . ?
C14 H14B 0.9700 . ?
C14 C15 1.502(8) . ?
C2 H2 0.9300 . ?
C2 C3 1.377(7) . ?
C6 H6 0.9300 . ?
C6 C5 1.366(8) . ?
C12 H12 0.9300 . ?
C12 C11 1.383(8) . ?
C11 H11 0.9300 . ?
C5 H5 0.9300 . ?
C5 C4 1.379(10) . ?
C3 H3 0.9300 . ?
C3 C4 1.364(10) . ?
C4 H4 0.9300 . ?
C15 H15A 0.9700 . ?
C15 H15B 0.9700 . ?
C15 C16 1.449(9) . ?
C16 H16A 0.9600 . ?
C16 H16B 0.9600 . ?
C16 H16C 0.9600 . ?
